data_7706438
loop_
_publ_author_name
'Ding, Yi'
'Ruth, Paul Niklas'
'Herbst-Irmer, Regine'
'Stalke, Dietmar'
'Yang, Zhi'
'Roesky, Herbert W.'

_publ_section_title
;
 Pentamethyl- and 1,2,4-tri(tert-butyl)cyclopentadienyl containing p-block
 complexes - differences and similarities.
;
_journal_issue 6
_journal_name_full 'Dalton transactions (Cambridge, England : 2003)'
_journal_page_first 2067
_journal_page_last 2074
_journal_paper_doi 10.1039/d0dt04412a
_journal_volume 50
_journal_year 2021
_chemical_formula_moiety 'C17 H29 Ga2 I3'
_chemical_formula_sum 'C17 H29 Ga2 I3'
_chemical_formula_weight 753.54
_space_group_crystal_system triclinic
_space_group_IT_number 2
_space_group_name_Hall '-P 1'
_space_group_name_H-M_alt 'P -1'
_atom_sites_solution_hydrogens geom
_audit_creation_method SHELXL-2018/3
_audit_update_record
;
2020-12-11 deposited with the CCDC.	2021-01-18 downloaded from the CCDC.
;
_cell_angle_alpha 82.69(2)
_cell_angle_beta 61.37(2)
_cell_angle_gamma 74.03(3)
_cell_formula_units_Z 2
_cell_length_a 10.845(2)
_cell_length_b 11.250(3)
_cell_length_c 11.306(3)
_cell_measurement_reflns_used 9343
_cell_measurement_temperature 100(2)
_cell_measurement_theta_max 27.879
_cell_measurement_theta_min 2.2055
_cell_volume 1164.0(6)
_computing_cell_refinement 'SAINT V8.40A'
_computing_data_collection 'APEX2 v2012.2'
_computing_data_reduction 'SAINT V8.40A'
_computing_molecular_graphics 'XP Version 5.1'
_computing_publication_material 'XP Version 5.1'
_computing_structure_refinement 'SHELXL-2018/3 (Sheldrick, 2018)'
_computing_structure_solution 'SHELXT(G.M.Sheldrick,Acta Cryst.(2015)A71,3-8)'
_diffrn_ambient_temperature 100(2)
_diffrn_measured_fraction_theta_full 1.000
_diffrn_measured_fraction_theta_max 0.999
_diffrn_measurement_device_type 'Bruker Smart APEX II Quazar'
_diffrn_measurement_method 'omega scans'
_diffrn_radiation_type MoK\a
_diffrn_radiation_wavelength 0.71073
_diffrn_reflns_av_R_equivalents 0.0385
_diffrn_reflns_av_unetI/netI 0.0347
_diffrn_reflns_Laue_measured_fraction_full 1.000
_diffrn_reflns_Laue_measured_fraction_max 0.999
_diffrn_reflns_limit_h_max 14
_diffrn_reflns_limit_h_min -14
_diffrn_reflns_limit_k_max 14
_diffrn_reflns_limit_k_min -14
_diffrn_reflns_limit_l_max 14
_diffrn_reflns_limit_l_min -14
_diffrn_reflns_number 20363
_diffrn_reflns_point_group_measured_fraction_full 1.000
_diffrn_reflns_point_group_measured_fraction_max 0.999
_diffrn_reflns_theta_full 25.242
_diffrn_reflns_theta_max 27.883
_diffrn_reflns_theta_min 1.883
_diffrn_source 'INCOATEC Microsource'
_exptl_absorpt_coefficient_mu 6.289
_exptl_absorpt_correction_T_max 0.4308
_exptl_absorpt_correction_T_min 0.3175
_exptl_absorpt_correction_type multi-scan
_exptl_absorpt_process_details SADABS-2016/2
_exptl_crystal_colour colourless
_exptl_crystal_density_diffrn 2.150
_exptl_crystal_description plate
_exptl_crystal_F_000 704
_exptl_crystal_size_max 0.244
_exptl_crystal_size_mid 0.205
_exptl_crystal_size_min 0.098
_refine_diff_density_max 0.995
_refine_diff_density_min -0.961
_refine_diff_density_rms 0.138
_refine_ls_extinction_method none
_refine_ls_goodness_of_fit_ref 1.043
_refine_ls_hydrogen_treatment constr
_refine_ls_matrix_type full
_refine_ls_number_parameters 208
_refine_ls_number_reflns 5543
_refine_ls_number_restraints 0
_refine_ls_restrained_S_all 1.043
_refine_ls_R_factor_all 0.0281
_refine_ls_R_factor_gt 0.0238
_refine_ls_shift/su_max 0.001
_refine_ls_shift/su_mean 0.000
_refine_ls_structure_factor_coef Fsqd
_refine_ls_weighting_details 'w=1/[\s^2^(Fo^2^)+(0.0270P)^2^] where P=(Fo^2^+2Fc^2^)/3'
_refine_ls_weighting_scheme calc
_refine_ls_wR_factor_gt 0.0561
_refine_ls_wR_factor_ref 0.0581
_reflns_Friedel_coverage 0.000
_reflns_number_gt 4918
_reflns_number_total 5543
_reflns_threshold_expression 'I > 2\s(I)'
_cod_data_source_file d0dt04412a2.cif
_cod_data_source_block sad_a
_cod_depositor_comments 'Adding full bibliography for 7706437--7706443.cif.'
_cod_database_code 7706438
_shelx_shelxl_version_number 2018/3
_shelx_space_group_comment
;
The symmetry employed for this shelxl refinement is uniquely defined
by the following loop, which should always be used as a source of
symmetry information in preference to the above space-group names.
They are only intended as comments.
;
_shelx_estimated_absorpt_t_min 0.309
_shelx_estimated_absorpt_t_max 0.578

loop_
_space_group_symop_operation_xyz
'x, y, z'
'-x, -y, -z'

loop_
_atom_site_label
_atom_site_type_symbol
_atom_site_fract_x
_atom_site_fract_y
_atom_site_fract_z
_atom_site_U_iso_or_equiv
_atom_site_adp_type
_atom_site_occupancy
_atom_site_site_symmetry_order
_atom_site_calc_flag
_atom_site_refinement_flags_posn
_atom_site_refinement_flags_adp
_atom_site_refinement_flags_occupancy
_atom_site_disorder_assembly
_atom_site_disorder_group
I1 I 0.12673(2) 0.41004(2) 0.73635(2) 0.01748(6) Uani 1 1 d . . . . .
I2 I 0.46501(2) 0.09709(2) 0.66379(2) 0.01767(6) Uani 1 1 d . . . . .
I3 I 0.08181(2) 0.07158(2) 0.66642(2) 0.02127(6) Uani 1 1 d . . . . .
Ga1 Ga 0.34922(3) 0.25696(3) 0.37194(3) 0.01377(8) Uani 1 1 d . . . . .
Ga2 Ga 0.25637(3) 0.20341(3) 0.61263(3) 0.01295(7) Uani 1 1 d . . . . .
C1 C 0.3943(3) 0.4235(3) 0.2385(3) 0.0110(5) Uani 1 1 d . . . . .
C2 C 0.5183(3) 0.3159(3) 0.1829(3) 0.0117(5) Uani 1 1 d . . . . .
C3 C 0.4667(3) 0.2237(3) 0.1541(3) 0.0126(6) Uani 1 1 d . . . . .
H3 H 0.524545 0.144292 0.116848 0.015 Uiso 1 1 calc R U . . .
C4 C 0.3167(3) 0.2680(3) 0.1890(3) 0.0136(6) Uani 1 1 d . . . . .
C5 C 0.2737(3) 0.3899(3) 0.2409(3) 0.0133(6) Uani 1 1 d . . . . .
H5 H 0.178590 0.442084 0.272703 0.016 Uiso 1 1 calc R U . . .
C6 C 0.3752(3) 0.5531(3) 0.2832(3) 0.0134(6) Uani 1 1 d . . . . .
C7 C 0.2131(3) 0.6157(3) 0.3662(3) 0.0201(6) Uani 1 1 d . . . . .
H7A H 0.202691 0.696898 0.397652 0.030 Uiso 1 1 calc R U . . .
H7B H 0.168660 0.564116 0.443999 0.030 Uiso 1 1 calc R U . . .
H7C H 0.164961 0.625954 0.309828 0.030 Uiso 1 1 calc R U . . .
C8 C 0.4356(4) 0.6333(3) 0.1568(3) 0.0211(7) Uani 1 1 d . . . . .
H8A H 0.538040 0.594852 0.099076 0.032 Uiso 1 1 calc R U . . .
H8B H 0.426026 0.715970 0.184200 0.032 Uiso 1 1 calc R U . . .
H8C H 0.380908 0.640137 0.106870 0.032 Uiso 1 1 calc R U . . .
C9 C 0.4459(3) 0.5551(3) 0.3718(3) 0.0180(6) Uani 1 1 d . . . . .
H9A H 0.551422 0.526812 0.319016 0.027 Uiso 1 1 calc R U . . .
H9B H 0.411024 0.500264 0.448972 0.027 Uiso 1 1 calc R U . . .
H9C H 0.420534 0.639586 0.404111 0.027 Uiso 1 1 calc R U . . .
C10 C 0.6771(3) 0.2894(3) 0.1550(3) 0.0152(6) Uani 1 1 d . . . . .
C11 C 0.7491(3) 0.3955(3) 0.0779(3) 0.0212(7) Uani 1 1 d . . . . .
H11A H 0.740911 0.412002 -0.005538 0.032 Uiso 1 1 calc R U . . .
H11B H 0.851706 0.371557 0.056235 0.032 Uiso 1 1 calc R U . . .
H11C H 0.700449 0.470175 0.134305 0.032 Uiso 1 1 calc R U . . .
C12 C 0.6886(3) 0.2644(3) 0.2872(3) 0.0204(7) Uani 1 1 d . . . . .
H12A H 0.655947 0.189640 0.329514 0.031 Uiso 1 1 calc R U . . .
H12B H 0.627521 0.334899 0.348635 0.031 Uiso 1 1 calc R U . . .
H12C H 0.789557 0.252751 0.267466 0.031 Uiso 1 1 calc R U . . .
C13 C 0.7677(3) 0.1728(3) 0.0666(3) 0.0211(7) Uani 1 1 d . . . . .
H13A H 0.762877 0.185074 -0.018667 0.032 Uiso 1 1 calc R U . . .
H13B H 0.729092 0.101784 0.113796 0.032 Uiso 1 1 calc R U . . .
H13C H 0.868694 0.157411 0.048226 0.032 Uiso 1 1 calc R U . . .
C14 C 0.2193(3) 0.2043(3) 0.1717(3) 0.0163(6) Uani 1 1 d . . . . .
C15 C 0.1911(4) 0.2673(3) 0.0548(3) 0.0265(8) Uani 1 1 d . . . . .
H15A H 0.147639 0.355841 0.074208 0.040 Uiso 1 1 calc R U . . .
H15B H 0.124755 0.230255 0.044713 0.040 Uiso 1 1 calc R U . . .
H15C H 0.282913 0.255895 -0.028802 0.040 Uiso 1 1 calc R U . . .
C16 C 0.0743(3) 0.2186(3) 0.3007(3) 0.0197(6) Uani 1 1 d . . . . .
H16A H 0.029133 0.306603 0.322608 0.030 Uiso 1 1 calc R U . . .
H16B H 0.091005 0.176618 0.375062 0.030 Uiso 1 1 calc R U . . .
H16C H 0.010105 0.181766 0.286931 0.030 Uiso 1 1 calc R U . . .
C17 C 0.2913(4) 0.0670(3) 0.1390(4) 0.0326(9) Uani 1 1 d . . . . .
H17A H 0.229483 0.029400 0.122383 0.049 Uiso 1 1 calc R U . . .
H17B H 0.304781 0.025756 0.215184 0.049 Uiso 1 1 calc R U . . .
H17C H 0.385696 0.057848 0.058477 0.049 Uiso 1 1 calc R U . . .

loop_
_atom_site_aniso_label
_atom_site_aniso_U_11
_atom_site_aniso_U_22
_atom_site_aniso_U_33
_atom_site_aniso_U_23
_atom_site_aniso_U_13
_atom_site_aniso_U_12
I1 0.01549(10) 0.01748(10) 0.01818(10) -0.00197(7) -0.00792(8) -0.00108(8)
I2 0.01773(11) 0.01718(10) 0.02058(10) 0.00200(8) -0.01258(9) -0.00186(8)
I3 0.01713(11) 0.01983(11) 0.02786(12) 0.00688(8) -0.01012(9) -0.00974(8)
Ga1 0.01339(16) 0.01783(17) 0.01161(15) 0.00360(12) -0.00658(13) -0.00624(13)
Ga2 0.01206(16) 0.01426(16) 0.01244(15) 0.00287(12) -0.00595(13) -0.00386(12)
C1 0.0125(14) 0.0153(14) 0.0087(12) 0.0045(10) -0.0074(11) -0.0063(11)
C2 0.0127(14) 0.0158(14) 0.0094(12) 0.0047(10) -0.0069(11) -0.0063(11)
C3 0.0116(14) 0.0165(14) 0.0100(13) 0.0012(11) -0.0053(11) -0.0038(11)
C4 0.0114(14) 0.0183(15) 0.0126(13) 0.0020(11) -0.0066(12) -0.0050(11)
C5 0.0126(14) 0.0142(14) 0.0149(14) 0.0019(11) -0.0083(12) -0.0031(11)
C6 0.0166(15) 0.0133(14) 0.0145(14) 0.0025(11) -0.0099(12) -0.0056(11)
C7 0.0233(17) 0.0150(15) 0.0260(16) -0.0002(12) -0.0153(14) -0.0029(12)
C8 0.0308(18) 0.0175(15) 0.0220(16) 0.0064(12) -0.0168(15) -0.0103(13)
C9 0.0218(16) 0.0201(15) 0.0180(15) 0.0026(12) -0.0133(13) -0.0076(13)
C10 0.0118(14) 0.0208(15) 0.0165(14) 0.0018(12) -0.0090(12) -0.0051(12)
C11 0.0153(15) 0.0292(18) 0.0214(16) 0.0021(13) -0.0077(13) -0.0114(13)
C12 0.0143(15) 0.0271(17) 0.0227(16) 0.0017(13) -0.0132(13) -0.0012(13)
C13 0.0113(15) 0.0256(17) 0.0234(16) -0.0016(13) -0.0065(13) -0.0024(12)
C14 0.0143(15) 0.0189(15) 0.0206(15) -0.0025(12) -0.0110(13) -0.0045(12)
C15 0.0290(19) 0.039(2) 0.0252(17) 0.0035(15) -0.0191(16) -0.0174(16)
C16 0.0159(15) 0.0244(16) 0.0218(16) 0.0038(13) -0.0093(13) -0.0099(13)
C17 0.0215(18) 0.0209(17) 0.062(3) -0.0166(17) -0.0229(18) -0.0003(14)

loop_
_atom_type_symbol
_atom_type_description
_atom_type_scat_dispersion_real
_atom_type_scat_dispersion_imag
_atom_type_scat_source
C C 0.0033 0.0016 'International Tables Vol C Tables 4.2.6.8 and 6.1.1.4'
H H 0.0000 0.0000 'International Tables Vol C Tables 4.2.6.8 and 6.1.1.4'
Ga Ga 0.2307 1.6083 'International Tables Vol C Tables 4.2.6.8 and 6.1.1.4'
I I -0.4742 1.8119 'International Tables Vol C Tables 4.2.6.8 and 6.1.1.4'

loop_
_geom_angle_atom_site_label_1
_geom_angle_atom_site_label_2
_geom_angle_atom_site_label_3
_geom_angle
_geom_angle_site_symmetry_1
_geom_angle_site_symmetry_3
_geom_angle_publ_flag
C3 Ga1 C2 38.15(10) . . ?
C3 Ga1 C4 37.57(10) . . ?
C2 Ga1 C4 63.90(10) . . ?
C3 Ga1 C5 61.82(11) . . ?
C2 Ga1 C5 62.90(10) . . ?
C4 Ga1 C5 37.09(10) . . ?
C3 Ga1 C1 63.20(11) . . ?
C2 Ga1 C1 38.28(10) . . ?
C4 Ga1 C1 63.39(10) . . ?
C5 Ga1 C1 37.46(10) . . ?
C3 Ga1 Ga2 156.77(8) . . ?
C2 Ga1 Ga2 149.97(7) . . ?
C4 Ga1 Ga2 146.06(8) . . ?
C5 Ga1 Ga2 138.03(8) . . ?
C1 Ga1 Ga2 138.93(7) . . ?
Ga1 Ga2 I3 107.38(3) . . ?
Ga1 Ga2 I2 110.40(3) . . ?
I3 Ga2 I2 113.16(2) . . ?
Ga1 Ga2 I1 104.78(3) . . ?
I3 Ga2 I1 111.32(3) . . ?
I2 Ga2 I1 109.46(3) . . ?
C5 C1 C2 106.0(2) . . ?
C5 C1 C6 120.1(2) . . ?
C2 C1 C6 133.9(2) . . ?
C5 C1 Ga1 70.65(16) . . ?
C2 C1 Ga1 69.35(15) . . ?
C6 C1 Ga1 126.64(18) . . ?
C3 C2 C1 106.5(2) . . ?
C3 C2 C10 120.5(3) . . ?
C1 C2 C10 132.9(3) . . ?
C3 C2 Ga1 69.86(15) . . ?
C1 C2 Ga1 72.37(15) . . ?
C10 C2 Ga1 122.02(19) . . ?
C4 C3 C2 110.7(3) . . ?
C4 C3 Ga1 73.20(16) . . ?
C2 C3 Ga1 71.98(15) . . ?
C4 C3 H3 124.6 . . ?
C2 C3 H3 124.6 . . ?
Ga1 C3 H3 121.7 . . ?
C5 C4 C3 105.9(3) . . ?
C5 C4 C14 125.2(3) . . ?
C3 C4 C14 128.9(3) . . ?
C5 C4 Ga1 71.47(16) . . ?
C3 C4 Ga1 69.23(16) . . ?
C14 C4 Ga1 125.6(2) . . ?
C4 C5 C1 110.9(2) . . ?
C4 C5 Ga1 71.45(16) . . ?
C1 C5 Ga1 71.89(15) . . ?
C4 C5 H5 124.6 . . ?
C1 C5 H5 124.6 . . ?
Ga1 C5 H5 123.7 . . ?
C9 C6 C1 114.2(2) . . ?
C9 C6 C7 106.3(2) . . ?
C1 C6 C7 110.4(2) . . ?
C9 C6 C8 110.2(2) . . ?
C1 C6 C8 108.8(2) . . ?
C7 C6 C8 106.8(2) . . ?
C6 C7 H7A 109.5 . . ?
C6 C7 H7B 109.5 . . ?
H7A C7 H7B 109.5 . . ?
C6 C7 H7C 109.5 . . ?
H7A C7 H7C 109.5 . . ?
H7B C7 H7C 109.5 . . ?
C6 C8 H8A 109.5 . . ?
C6 C8 H8B 109.5 . . ?
H8A C8 H8B 109.5 . . ?
C6 C8 H8C 109.5 . . ?
H8A C8 H8C 109.5 . . ?
H8B C8 H8C 109.5 . . ?
C6 C9 H9A 109.5 . . ?
C6 C9 H9B 109.5 . . ?
H9A C9 H9B 109.5 . . ?
C6 C9 H9C 109.5 . . ?
H9A C9 H9C 109.5 . . ?
H9B C9 H9C 109.5 . . ?
C13 C10 C2 110.0(2) . . ?
C13 C10 C12 107.0(2) . . ?
C2 C10 C12 111.0(2) . . ?
C13 C10 C11 106.5(2) . . ?
C2 C10 C11 112.6(2) . . ?
C12 C10 C11 109.5(3) . . ?
C10 C11 H11A 109.5 . . ?
C10 C11 H11B 109.5 . . ?
H11A C11 H11B 109.5 . . ?
C10 C11 H11C 109.5 . . ?
H11A C11 H11C 109.5 . . ?
H11B C11 H11C 109.5 . . ?
C10 C12 H12A 109.5 . . ?
C10 C12 H12B 109.5 . . ?
H12A C12 H12B 109.5 . . ?
C10 C12 H12C 109.5 . . ?
H12A C12 H12C 109.5 . . ?
H12B C12 H12C 109.5 . . ?
C10 C13 H13A 109.5 . . ?
C10 C13 H13B 109.5 . . ?
H13A C13 H13B 109.5 . . ?
C10 C13 H13C 109.5 . . ?
H13A C13 H13C 109.5 . . ?
H13B C13 H13C 109.5 . . ?
C4 C14 C17 111.1(3) . . ?
C4 C14 C16 110.0(2) . . ?
C17 C14 C16 109.5(3) . . ?
C4 C14 C15 108.1(3) . . ?
C17 C14 C15 109.2(3) . . ?
C16 C14 C15 108.9(3) . . ?
C14 C15 H15A 109.5 . . ?
C14 C15 H15B 109.5 . . ?
H15A C15 H15B 109.5 . . ?
C14 C15 H15C 109.5 . . ?
H15A C15 H15C 109.5 . . ?
H15B C15 H15C 109.5 . . ?
C14 C16 H16A 109.5 . . ?
C14 C16 H16B 109.5 . . ?
H16A C16 H16B 109.5 . . ?
C14 C16 H16C 109.5 . . ?
H16A C16 H16C 109.5 . . ?
H16B C16 H16C 109.5 . . ?
C14 C17 H17A 109.5 . . ?
C14 C17 H17B 109.5 . . ?
H17A C17 H17B 109.5 . . ?
C14 C17 H17C 109.5 . . ?
H17A C17 H17C 109.5 . . ?
H17B C17 H17C 109.5 . . ?

loop_
_geom_bond_atom_site_label_1
_geom_bond_atom_site_label_2
_geom_bond_distance
_geom_bond_site_symmetry_2
_geom_bond_publ_flag
I1 Ga2 2.5458(11) . ?
I2 Ga2 2.5445(8) . ?
I3 Ga2 2.5230(8) . ?
Ga1 C3 2.190(3) . ?
Ga1 C2 2.218(3) . ?
Ga1 C4 2.242(3) . ?
Ga1 C5 2.243(3) . ?
Ga1 C1 2.259(3) . ?
Ga1 Ga2 2.4643(9) . ?
C1 C5 1.446(4) . ?
C1 C2 1.469(4) . ?
C1 C6 1.531(4) . ?
C2 C3 1.441(4) . ?
C2 C10 1.542(4) . ?
C3 C4 1.428(4) . ?
C3 H3 0.9500 . ?
C4 C5 1.426(4) . ?
C4 C14 1.521(4) . ?
C5 H5 0.9500 . ?
C6 C9 1.530(4) . ?
C6 C7 1.541(4) . ?
C6 C8 1.545(4) . ?
C7 H7A 0.9800 . ?
C7 H7B 0.9800 . ?
C7 H7C 0.9800 . ?
C8 H8A 0.9800 . ?
C8 H8B 0.9800 . ?
C8 H8C 0.9800 . ?
C9 H9A 0.9800 . ?
C9 H9B 0.9800 . ?
C9 H9C 0.9800 . ?
C10 C13 1.539(4) . ?
C10 C12 1.543(4) . ?
C10 C11 1.546(4) . ?
C11 H11A 0.9800 . ?
C11 H11B 0.9800 . ?
C11 H11C 0.9800 . ?
C12 H12A 0.9800 . ?
C12 H12B 0.9800 . ?
C12 H12C 0.9800 . ?
C13 H13A 0.9800 . ?
C13 H13B 0.9800 . ?
C13 H13C 0.9800 . ?
C14 C17 1.529(4) . ?
C14 C16 1.532(4) . ?
C14 C15 1.540(4) . ?
C15 H15A 0.9800 . ?
C15 H15B 0.9800 . ?
C15 H15C 0.9800 . ?
C16 H16A 0.9800 . ?
C16 H16B 0.9800 . ?
C16 H16C 0.9800 . ?
C17 H17A 0.9800 . ?
C17 H17B 0.9800 . ?
C17 H17C 0.9800 . ?
